data_4065983
loop_
_publ_author_name
'Niu, Jun-Long'
'Chen, Qing-Tao'
'Hao, Xin-Qi'
'Zhao, Qing-Xiang'
'Gong, Jun-Fang'
'Song, Mao-Ping'

_publ_section_title
;
 Diphenylprolinol-Derived Symmetrical and Unsymmetrical Chiral Pincer
 Palladium(II) and Nickel(II) Complexes: Synthesis via One-Pot
 Phosphorylation/Metalation Reaction and C&#x2212;H Activation
;
_journal_issue 9
_journal_name_full Organometallics
_journal_page_first 2148
_journal_paper_doi 10.1021/om100234q
_journal_volume 29
_journal_year 2010
_chemical_absolute_configuration s
_chemical_formula_sum 'C36 H37 Cl N3 Ni O3 P'
_chemical_formula_weight 684.82
_chemical_name_systematic
; 
 ? 
;
_space_group_IT_number 4
_symmetry_cell_setting monoclinic
_symmetry_space_group_name_Hall 'P 2yb'
_symmetry_space_group_name_H-M 'P 1 21 1'
_atom_sites_solution_hydrogens geom
_atom_sites_solution_primary direct
_atom_sites_solution_secondary difmap
_audit_creation_method SHELXL-97
_cell_angle_alpha 90.00
_cell_angle_beta 96.66(3)
_cell_angle_gamma 90.00
_cell_formula_units_Z 2
_cell_length_a 10.232(2)
_cell_length_b 9.4811(19)
_cell_length_c 17.026(3)
_cell_measurement_reflns_used 4663
_cell_measurement_temperature 293(2)
_cell_measurement_theta_max 29.2038
_cell_measurement_theta_min 2.1479
_cell_volume 1640.6(6)
_computing_cell_refinement 'CrystalClear (Rigaku/MSC Inc., 2006)'
_computing_data_collection 'CrystalClear (Rigaku/MSC Inc., 2006)'
_computing_data_reduction 'CrystalClear (Rigaku/MSC Inc., 2006)'
_computing_molecular_graphics 'SHELXL-97 (Sheldrick, 1997)'
_computing_publication_material 'SHELXL-97 (Sheldrick, 1997)'
_computing_structure_refinement 'SHELXL-97 (Sheldrick, 1997)'
_computing_structure_solution 'SHELXS-97 (Sheldrick, 1990)'
_diffrn_ambient_temperature 293(2)
_diffrn_measured_fraction_theta_full 0.955
_diffrn_measured_fraction_theta_max 0.955
_diffrn_measurement_device_type CCD
_diffrn_measurement_method dtprofit.ref'
_diffrn_radiation_monochromator graphite
_diffrn_radiation_source 'fine-focus sealed tube'
_diffrn_radiation_type MoK\a
_diffrn_radiation_wavelength 0.71073
_diffrn_reflns_av_R_equivalents 0.0491
_diffrn_reflns_av_sigmaI/netI 0.1356
_diffrn_reflns_limit_h_max 12
_diffrn_reflns_limit_h_min -12
_diffrn_reflns_limit_k_max 11
_diffrn_reflns_limit_k_min -11
_diffrn_reflns_limit_l_max 20
_diffrn_reflns_limit_l_min -20
_diffrn_reflns_number 10882
_diffrn_reflns_theta_full 25.99
_diffrn_reflns_theta_max 25.99
_diffrn_reflns_theta_min 2.00
_exptl_absorpt_coefficient_mu 0.762
_exptl_absorpt_correction_T_max 0.8625
_exptl_absorpt_correction_T_min 0.8625
_exptl_absorpt_correction_type multi-scan
_exptl_crystal_colour yellow
_exptl_crystal_density_diffrn 1.386
_exptl_crystal_density_method 'not measured'
_exptl_crystal_description PRISMATIC
_exptl_crystal_F_000 716
_exptl_crystal_size_max 0.20
_exptl_crystal_size_mid 0.20
_exptl_crystal_size_min 0.20
_refine_diff_density_max 0.671
_refine_diff_density_min -0.362
_refine_diff_density_rms 0.088
_refine_ls_abs_structure_details 'Flack H D (1983), Acta Cryst. A39, 876-881'
_refine_ls_abs_structure_Flack 0.029(19)
_refine_ls_extinction_coef 0.033(2)
_refine_ls_extinction_expression Fc^*^=kFc[1+0.001xFc^2^\l^3^/sin(2\q)]^-1/4^
_refine_ls_extinction_method SHELXL
_refine_ls_goodness_of_fit_ref 1.006
_refine_ls_hydrogen_treatment constr
_refine_ls_matrix_type full
_refine_ls_number_parameters 407
_refine_ls_number_reflns 6083
_refine_ls_number_restraints 1
_refine_ls_restrained_S_all 1.006
_refine_ls_R_factor_all 0.0799
_refine_ls_R_factor_gt 0.0598
_refine_ls_shift/su_max 0.000
_refine_ls_shift/su_mean 0.000
_refine_ls_structure_factor_coef Fsqd
_refine_ls_weighting_details 'calc w=1/[\s^2^(Fo^2^)+(0.0464P)^2^+0.0000P] where P=(Fo^2^+2Fc^2^)/3'
_refine_ls_weighting_scheme calc
_refine_ls_wR_factor_gt 0.1295
_refine_ls_wR_factor_ref 0.1490
_reflns_number_gt 4430
_reflns_number_total 6083
_reflns_threshold_expression >2sigma(I)
_cod_data_source_file om100234q_si_002.cif
_cod_data_source_block complex-4
_cod_depositor_comments
;
The following automatic conversions were performed:

'_symmetry_cell_setting' value 'Monoclinic' changed to 'monoclinic'
according to /home/saulius/struct/CIF-dictionaries/cif_core.dic
dictionary named 'cif_core.dic' version 2.4.1 from 2010-06-29.

Automatic conversion script
Id: cif_fix_values 1715 2011-07-08 13:25:40Z adriana 
;
_cod_original_cell_volume 1640.5(6)
_cod_original_sg_symbol_H-M P2(1)
_cod_database_code 4065983

loop_
_symmetry_equiv_pos_as_xyz
'x, y, z'
'-x, y+1/2, -z'

loop_
_atom_site_label
_atom_site_type_symbol
_atom_site_fract_x
_atom_site_fract_y
_atom_site_fract_z
_atom_site_U_iso_or_equiv
_atom_site_adp_type
_atom_site_occupancy
_atom_site_symmetry_multiplicity
_atom_site_calc_flag
_atom_site_refinement_flags
Ni1 Ni 0.96831(6) 0.38768(8) 0.25432(4) 0.0497(2) Uani 1 1 d .
P1 P 0.89280(14) 0.59226(17) 0.23893(9) 0.0516(4) Uani 1 1 d .
Cl1 Cl 0.88505(15) 0.30992(17) 0.13620(8) 0.0590(4) Uani 1 1 d .
C1 C 1.0298(5) 0.4564(6) 0.3535(3) 0.0480(13) Uani 1 1 d .
C2 C 1.1051(5) 0.3674(6) 0.4058(3) 0.0461(13) Uani 1 1 d .
C3 C 1.1503(5) 0.4114(6) 0.4823(3) 0.0524(14) Uani 1 1 d .
H3A H 1.1983 0.3508 0.5177 0.063 Uiso 1 1 calc R
C4 C 1.1224(5) 0.5459(6) 0.5039(3) 0.0518(14) Uani 1 1 d .
H4A H 1.1519 0.5760 0.5549 0.062 Uiso 1 1 calc R
C5 C 1.0517(5) 0.6389(7) 0.4526(4) 0.0599(16) Uani 1 1 d .
H5A H 1.0357 0.7307 0.4682 0.072 Uiso 1 1 calc R
C6 C 1.0051(5) 0.5913(6) 0.3769(3) 0.0477(13) Uani 1 1 d .
C7 C 1.0291(6) 0.6470(8) 0.1150(4) 0.0725(19) Uani 1 1 d .
H7A H 1.0596 0.5528 0.1300 0.087 Uiso 1 1 calc R
H7B H 1.1046 0.7094 0.1178 0.087 Uiso 1 1 calc R
C8 C 0.9572(8) 0.6462(10) 0.0322(5) 0.105(3) Uani 1 1 d .
H8A H 0.9710 0.5577 0.0057 0.126 Uiso 1 1 calc R
H8B H 0.9871 0.7229 0.0010 0.126 Uiso 1 1 calc R
C9 C 0.8070(6) 0.6656(9) 0.0441(4) 0.080(2) Uani 1 1 d .
H9A H 0.7596 0.7169 0.0004 0.096 Uiso 1 1 calc R
H9B H 0.7644 0.5754 0.0499 0.096 Uiso 1 1 calc R
C10 C 0.8167(6) 0.7513(7) 0.1209(3) 0.0570(15) Uani 1 1 d .
H10A H 0.8297 0.8511 0.1089 0.068 Uiso 1 1 calc R
C11 C 0.7014(6) 0.7372(6) 0.1709(3) 0.0510(14) Uani 1 1 d .
C12 C 0.5713(6) 0.6982(7) 0.1220(3) 0.0548(15) Uani 1 1 d .
C13 C 0.5039(6) 0.5741(8) 0.1336(4) 0.0680(17) Uani 1 1 d .
H13A H 0.5369 0.5097 0.1721 0.082 Uiso 1 1 calc R
C14 C 0.3872(7) 0.5485(9) 0.0870(4) 0.084(2) Uani 1 1 d .
H14A H 0.3417 0.4664 0.0962 0.100 Uiso 1 1 calc R
C15 C 0.3360(7) 0.6329(11) 0.0302(4) 0.083(2) Uani 1 1 d .
H15A H 0.2593 0.6084 -0.0016 0.099 Uiso 1 1 calc R
C16 C 0.4006(7) 0.7615(10) 0.0187(4) 0.088(2) Uani 1 1 d .
H16A H 0.3654 0.8248 -0.0198 0.105 Uiso 1 1 calc R
C17 C 0.5168(7) 0.7922(8) 0.0655(4) 0.0761(19) Uani 1 1 d .
H17A H 0.5590 0.8775 0.0587 0.091 Uiso 1 1 calc R
C18 C 0.6806(5) 0.8651(7) 0.2243(3) 0.0516(14) Uani 1 1 d .
C19 C 0.7040(7) 1.0009(8) 0.2038(4) 0.072(2) Uani 1 1 d .
H19A H 0.7387 1.0190 0.1567 0.086 Uiso 1 1 calc R
C20 C 0.6770(8) 1.1128(9) 0.2520(5) 0.088(2) Uani 1 1 d .
H20A H 0.6927 1.2051 0.2370 0.105 Uiso 1 1 calc R
C21 C 0.6265(7) 1.0858(8) 0.3223(5) 0.075(2) Uani 1 1 d .
H21A H 0.6085 1.1601 0.3551 0.090 Uiso 1 1 calc R
C22 C 0.6028(7) 0.9487(7) 0.3441(4) 0.0685(18) Uani 1 1 d .
H22A H 0.5682 0.9301 0.3911 0.082 Uiso 1 1 calc R
C23 C 0.6304(6) 0.8423(7) 0.2964(3) 0.0642(17) Uani 1 1 d .
H23A H 0.6155 0.7502 0.3118 0.077 Uiso 1 1 calc R
C24 C 1.1186(6) 0.2319(7) 0.3664(3) 0.0518(14) Uani 1 1 d .
C25 C 1.1614(9) 0.0074(7) 0.3311(4) 0.084(2) Uani 1 1 d .
H25A H 1.1034 -0.0667 0.3457 0.101 Uiso 1 1 calc R
H25B H 1.2442 -0.0345 0.3208 0.101 Uiso 1 1 calc R
C26 C 1.0988(7) 0.0874(7) 0.2594(4) 0.071(2) Uani 1 1 d .
H26A H 1.0196 0.0372 0.2367 0.086 Uiso 1 1 calc R
C27 C 1.1869(8) 0.1150(8) 0.1946(5) 0.086(2) Uani 1 1 d .
H27A H 1.1364 0.1724 0.1539 0.104 Uiso 1 1 calc R
C28 C 1.2229(12) -0.0206(11) 0.1560(6) 0.151(5) Uani 1 1 d .
H28A H 1.2788 0.0000 0.1159 0.226 Uiso 1 1 calc R
H28B H 1.1444 -0.0665 0.1324 0.226 Uiso 1 1 calc R
H28C H 1.2686 -0.0814 0.1951 0.226 Uiso 1 1 calc R
C29 C 1.3111(8) 0.1969(11) 0.2237(6) 0.117(3) Uani 1 1 d .
H29A H 1.3618 0.2124 0.1805 0.176 Uiso 1 1 calc R
H29B H 1.3624 0.1438 0.2643 0.176 Uiso 1 1 calc R
H29C H 1.2875 0.2860 0.2448 0.176 Uiso 1 1 calc R
C30 C 1.2771(6) 0.0929(6) 0.4599(3) 0.0549(14) Uani 1 1 d .
C31 C 1.2561(7) -0.0036(7) 0.5174(4) 0.0675(17) Uani 1 1 d .
H31A H 1.1777 -0.0541 0.5128 0.081 Uiso 1 1 calc R
C32 C 1.3473(7) -0.0271(7) 0.5811(4) 0.0676(18) Uani 1 1 d .
H32A H 1.3316 -0.0946 0.6186 0.081 Uiso 1 1 calc R
C33 C 1.4613(6) 0.0483(8) 0.5899(4) 0.0643(17) Uani 1 1 d .
C34 C 1.4870(7) 0.1462(8) 0.5347(4) 0.0727(19) Uani 1 1 d .
H34A H 1.5658 0.1961 0.5399 0.087 Uiso 1 1 calc R
C35 C 1.3924(6) 0.1693(7) 0.4704(4) 0.0651(17) Uani 1 1 d .
H35A H 1.4074 0.2381 0.4335 0.078 Uiso 1 1 calc R
C36 C 1.6559(7) 0.1030(10) 0.6747(5) 0.101(3) Uani 1 1 d .
H36A H 1.7074 0.0694 0.7217 0.151 Uiso 1 1 calc R
H36B H 1.6274 0.1977 0.6831 0.151 Uiso 1 1 calc R
H36C H 1.7084 0.1016 0.6315 0.151 Uiso 1 1 calc R
N1 N 0.9336(4) 0.6975(6) 0.1685(3) 0.0608(14) Uani 1 1 d .
N2 N 1.0596(5) 0.2235(5) 0.2942(3) 0.0559(12) Uani 1 1 d .
N3 N 1.1825(5) 0.1132(5) 0.3933(3) 0.0665(14) Uani 1 1 d .
O1 O 0.9351(4) 0.6769(4) 0.3219(2) 0.0594(10) Uani 1 1 d .
O2 O 0.7381(3) 0.6182(4) 0.2232(2) 0.0516(10) Uani 1 1 d .
O3 O 1.5443(5) 0.0146(5) 0.6567(3) 0.0840(15) Uani 1 1 d .

loop_
_atom_site_aniso_label
_atom_site_aniso_U_11
_atom_site_aniso_U_22
_atom_site_aniso_U_33
_atom_site_aniso_U_23
_atom_site_aniso_U_13
_atom_site_aniso_U_12
Ni1 0.0452(4) 0.0582(4) 0.0430(4) -0.0038(4) -0.0056(3) 0.0039(4)
P1 0.0418(8) 0.0631(10) 0.0483(9) 0.0029(7) -0.0013(6) 0.0043(7)
Cl1 0.0605(9) 0.0709(9) 0.0414(8) -0.0090(7) -0.0123(6) -0.0039(7)
C1 0.038(3) 0.051(3) 0.056(3) 0.004(3) 0.007(3) 0.004(3)
C2 0.043(3) 0.055(3) 0.041(3) -0.003(3) 0.007(2) -0.002(3)
C3 0.051(3) 0.059(4) 0.045(3) -0.002(3) -0.003(2) -0.003(3)
C4 0.052(3) 0.065(4) 0.036(3) -0.004(3) -0.006(3) -0.003(3)
C5 0.051(3) 0.065(4) 0.064(4) -0.014(3) 0.009(3) 0.009(3)
C6 0.040(3) 0.057(3) 0.046(3) -0.003(3) 0.003(2) 0.002(3)
C7 0.060(4) 0.086(5) 0.076(5) 0.000(4) 0.028(4) 0.004(4)
C8 0.098(6) 0.153(8) 0.070(5) 0.015(5) 0.031(5) 0.024(6)
C9 0.074(4) 0.117(6) 0.051(4) 0.007(4) 0.018(3) 0.023(5)
C10 0.063(4) 0.060(4) 0.050(3) 0.017(3) 0.017(3) 0.008(3)
C11 0.049(3) 0.060(3) 0.043(3) 0.020(3) 0.003(3) 0.009(3)
C12 0.049(3) 0.076(4) 0.039(3) -0.002(3) 0.000(3) 0.019(3)
C13 0.061(4) 0.079(4) 0.062(4) -0.002(4) 0.000(3) 0.001(4)
C14 0.058(4) 0.113(6) 0.074(5) -0.011(5) -0.015(4) -0.015(4)
C15 0.055(4) 0.131(7) 0.059(5) -0.023(5) -0.006(4) 0.003(5)
C16 0.070(5) 0.118(7) 0.069(5) 0.000(5) -0.020(4) 0.045(5)
C17 0.075(4) 0.078(4) 0.070(4) 0.015(4) -0.016(4) 0.004(4)
C18 0.045(3) 0.071(4) 0.039(3) 0.012(3) 0.003(2) -0.005(3)
C19 0.078(5) 0.074(4) 0.067(4) 0.009(4) 0.023(4) -0.007(4)
C20 0.098(6) 0.074(5) 0.094(6) 0.001(5) 0.027(5) -0.012(5)
C21 0.073(5) 0.077(5) 0.075(5) -0.019(4) 0.002(4) -0.006(4)
C22 0.077(5) 0.078(5) 0.051(4) -0.007(3) 0.008(3) 0.000(4)
C23 0.063(4) 0.076(5) 0.053(4) 0.002(3) 0.003(3) 0.000(3)
C24 0.055(3) 0.055(3) 0.043(3) 0.001(3) -0.004(3) 0.005(3)
C25 0.135(7) 0.047(4) 0.065(5) -0.008(3) -0.010(5) 0.003(4)
C26 0.083(5) 0.059(4) 0.065(4) -0.023(3) -0.020(4) -0.005(4)
C27 0.108(6) 0.081(5) 0.067(5) -0.010(4) -0.003(5) 0.041(5)
C28 0.229(13) 0.112(7) 0.114(7) -0.027(7) 0.033(8) 0.077(8)
C29 0.087(6) 0.155(9) 0.112(7) -0.014(7) 0.020(6) 0.014(7)
C30 0.056(4) 0.061(4) 0.045(3) 0.008(3) -0.002(3) 0.009(3)
C31 0.067(4) 0.070(4) 0.062(4) 0.009(3) -0.008(3) -0.002(3)
C32 0.084(5) 0.061(4) 0.058(4) 0.015(3) 0.006(4) 0.008(4)
C33 0.056(4) 0.079(4) 0.056(4) 0.007(3) -0.004(3) 0.021(4)
C34 0.061(4) 0.095(5) 0.062(4) 0.001(4) 0.006(3) 0.013(4)
C35 0.065(4) 0.078(4) 0.052(4) 0.011(3) 0.002(3) 0.000(4)
C36 0.060(4) 0.153(8) 0.087(6) -0.016(6) -0.003(4) 0.023(5)
N1 0.045(3) 0.087(4) 0.052(3) 0.005(3) 0.010(2) 0.005(3)
N2 0.058(3) 0.053(3) 0.053(3) -0.012(3) -0.009(2) 0.001(2)
N3 0.079(4) 0.062(3) 0.052(3) 0.001(3) -0.017(3) 0.002(3)
O1 0.059(2) 0.064(2) 0.052(2) -0.001(2) -0.0097(19) 0.019(2)
O2 0.044(2) 0.059(2) 0.051(2) 0.0160(19) 0.0042(18) 0.0060(19)
O3 0.080(3) 0.090(3) 0.075(3) 0.005(3) -0.022(3) 0.013(3)

loop_
_atom_type_symbol
_atom_type_description
_atom_type_scat_dispersion_real
_atom_type_scat_dispersion_imag
_atom_type_scat_source
C C 0.0033 0.0016 'International Tables Vol C Tables 4.2.6.8 and 6.1.1.4'
H H 0.0000 0.0000 'International Tables Vol C Tables 4.2.6.8 and 6.1.1.4'
N N 0.0061 0.0033 'International Tables Vol C Tables 4.2.6.8 and 6.1.1.4'
O O 0.0106 0.0060 'International Tables Vol C Tables 4.2.6.8 and 6.1.1.4'
P P 0.1023 0.0942 'International Tables Vol C Tables 4.2.6.8 and 6.1.1.4'
Ni Ni 0.3393 1.1124 'International Tables Vol C Tables 4.2.6.8 and 6.1.1.4'
Cl Cl 0.1484 0.1585 'International Tables Vol C Tables 4.2.6.8 and 6.1.1.4'

loop_
_geom_angle_atom_site_label_1
_geom_angle_atom_site_label_2
_geom_angle_atom_site_label_3
_geom_angle
C1 Ni1 N2 82.0(2)
C1 Ni1 P1 82.50(17)
N2 Ni1 P1 164.38(14)
C1 Ni1 Cl1 177.17(17)
N2 Ni1 Cl1 99.96(15)
P1 Ni1 Cl1 95.58(6)
O2 P1 O1 103.1(2)
O2 P1 N1 96.6(2)
O1 P1 N1 105.5(2)
O2 P1 Ni1 120.59(15)
O1 P1 Ni1 106.80(15)
N1 P1 Ni1 122.04(19)
C6 C1 C2 119.1(5)
C6 C1 Ni1 122.6(4)
C2 C1 Ni1 118.3(4)
C1 C2 C3 121.0(5)
C1 C2 C24 108.2(5)
C3 C2 C24 130.7(5)
C4 C3 C2 118.3(5)
C4 C3 H3A 120.9
C2 C3 H3A 120.9
C3 C4 C5 122.3(5)
C3 C4 H4A 118.8
C5 C4 H4A 118.8
C4 C5 C6 118.3(6)
C4 C5 H5A 120.8
C6 C5 H5A 120.8
C1 C6 O1 116.8(5)
C1 C6 C5 121.0(6)
O1 C6 C5 122.2(5)
N1 C7 C8 106.8(5)
N1 C7 H7A 110.4
C8 C7 H7A 110.4
N1 C7 H7B 110.4
C8 C7 H7B 110.4
H7A C7 H7B 108.6
C7 C8 C9 104.7(5)
C7 C8 H8A 110.8
C9 C8 H8A 110.8
C7 C8 H8B 110.8
C9 C8 H8B 110.8
H8A C8 H8B 108.9
C10 C9 C8 101.7(6)
C10 C9 H9A 111.4
C8 C9 H9A 111.4
C10 C9 H9B 111.4
C8 C9 H9B 111.4
H9A C9 H9B 109.3
N1 C10 C9 104.9(5)
N1 C10 C11 107.1(4)
C9 C10 C11 116.6(5)
N1 C10 H10A 109.3
C9 C10 H10A 109.3
C11 C10 H10A 109.3
O2 C11 C12 106.9(5)
O2 C11 C10 104.2(4)
C12 C11 C10 113.3(5)
O2 C11 C18 106.9(4)
C12 C11 C18 109.8(4)
C10 C11 C18 115.1(5)
C17 C12 C13 118.6(6)
C17 C12 C11 118.6(6)
C13 C12 C11 122.8(5)
C14 C13 C12 118.6(7)
C14 C13 H13A 120.7
C12 C13 H13A 120.7
C15 C14 C13 124.2(8)
C15 C14 H14A 117.9
C13 C14 H14A 117.9
C14 C15 C16 118.3(7)
C14 C15 H15A 120.9
C16 C15 H15A 120.9
C17 C16 C15 119.2(7)
C17 C16 H16A 120.4
C15 C16 H16A 120.4
C12 C17 C16 121.0(7)
C12 C17 H17A 119.5
C16 C17 H17A 119.5
C19 C18 C23 117.6(6)
C19 C18 C11 123.4(5)
C23 C18 C11 118.9(5)
C18 C19 C20 121.2(7)
C18 C19 H19A 119.4
C20 C19 H19A 119.4
C21 C20 C19 119.4(7)
C21 C20 H20A 120.3
C19 C20 H20A 120.3
C22 C21 C20 120.1(7)
C22 C21 H21A 120.0
C20 C21 H21A 120.0
C23 C22 C21 119.3(7)
C23 C22 H22A 120.4
C21 C22 H22A 120.4
C22 C23 C18 122.5(6)
C22 C23 H23A 118.8
C18 C23 H23A 118.8
N2 C24 N3 114.8(5)
N2 C24 C2 115.3(5)
N3 C24 C2 129.9(5)
N3 C25 C26 104.7(5)
N3 C25 H25A 110.8
C26 C25 H25A 110.8
N3 C25 H25B 110.8
C26 C25 H25B 110.8
H25A C25 H25B 108.9
N2 C26 C25 102.8(5)
N2 C26 C27 110.3(6)
C25 C26 C27 116.0(6)
N2 C26 H26A 109.1
C25 C26 H26A 109.1
C27 C26 H26A 109.1
C28 C27 C29 109.8(8)
C28 C27 C26 111.3(8)
C29 C27 C26 113.1(6)
C28 C27 H27A 107.4
C29 C27 H27A 107.4
C26 C27 H27A 107.4
C27 C28 H28A 109.5
C27 C28 H28B 109.5
H28A C28 H28B 109.5
C27 C28 H28C 109.5
H28A C28 H28C 109.5
H28B C28 H28C 109.5
C27 C29 H29A 109.5
C27 C29 H29B 109.5
H29A C29 H29B 109.5
C27 C29 H29C 109.5
H29A C29 H29C 109.5
H29B C29 H29C 109.5
C31 C30 C35 117.3(6)
C31 C30 N3 120.8(6)
C35 C30 N3 121.8(6)
C32 C31 C30 121.7(6)
C32 C31 H31A 119.1
C30 C31 H31A 119.1
C33 C32 C31 120.0(6)
C33 C32 H32A 120.0
C31 C32 H32A 120.0
C32 C33 C34 120.7(6)
C32 C33 O3 114.1(6)
C34 C33 O3 125.2(7)
C33 C34 C35 118.4(7)
C33 C34 H34A 120.8
C35 C34 H34A 120.8
C30 C35 C34 121.7(6)
C30 C35 H35A 119.1
C34 C35 H35A 119.1
O3 C36 H36A 109.5
O3 C36 H36B 109.5
H36A C36 H36B 109.5
O3 C36 H36C 109.5
H36A C36 H36C 109.5
H36B C36 H36C 109.5
C10 N1 C7 109.1(5)
C10 N1 P1 110.8(4)
C7 N1 P1 119.3(4)
C24 N2 C26 108.0(5)
C24 N2 Ni1 116.1(4)
C26 N2 Ni1 135.2(4)
C24 N3 C30 130.0(5)
C24 N3 C25 107.5(5)
C30 N3 C25 121.2(5)
C6 O1 P1 111.3(3)
C11 O2 P1 113.7(3)
C33 O3 C36 116.4(6)

loop_
_geom_bond_atom_site_label_1
_geom_bond_atom_site_label_2
_geom_bond_distance
Ni1 C1 1.851(6)
Ni1 N2 1.900(5)
Ni1 P1 2.0930(18)
Ni1 Cl1 2.2171(15)
P1 O2 1.594(4)
P1 O1 1.639(4)
P1 N1 1.650(5)
C1 C6 1.372(7)
C1 C2 1.393(7)
C2 C3 1.394(7)
C2 C24 1.464(8)
C3 C4 1.367(8)
C3 H3A 0.9300
C4 C5 1.384(8)
C4 H4A 0.9300
C5 C6 1.396(8)
C5 H5A 0.9300
C6 O1 1.375(6)
C7 N1 1.491(7)
C7 C8 1.513(10)
C7 H7A 0.9700
C7 H7B 0.9700
C8 C9 1.584(9)
C8 H8A 0.9700
C8 H8B 0.9700
C9 C10 1.533(8)
C9 H9A 0.9700
C9 H9B 0.9700
C10 N1 1.457(7)
C10 C11 1.538(7)
C10 H10A 0.9800
C11 O2 1.459(6)
C11 C12 1.531(8)
C11 C18 1.546(8)
C12 C17 1.381(8)
C12 C13 1.389(9)
C13 C14 1.376(8)
C13 H13A 0.9300
C14 C15 1.317(10)
C14 H14A 0.9300
C15 C16 1.411(11)
C15 H15A 0.9300
C16 C17 1.383(9)
C16 H16A 0.9300
C17 H17A 0.9300
C18 C19 1.362(9)
C18 C23 1.401(8)
C19 C20 1.388(10)
C19 H19A 0.9300
C20 C21 1.383(10)
C20 H20A 0.9300
C21 C22 1.381(9)
C21 H21A 0.9300
C22 C23 1.345(8)
C22 H22A 0.9300
C23 H23A 0.9300
C24 N2 1.307(6)
C24 N3 1.355(7)
C25 N3 1.457(7)
C25 C26 1.515(9)
C25 H25A 0.9700
C25 H25B 0.9700
C26 N2 1.494(7)
C26 C27 1.526(10)
C26 H26A 0.9800
C27 C28 1.509(11)
C27 C29 1.523(11)
C27 H27A 0.9800
C28 H28A 0.9600
C28 H28B 0.9600
C28 H28C 0.9600
C29 H29A 0.9600
C29 H29B 0.9600
C29 H29C 0.9600
C30 C31 1.375(8)
C30 C35 1.379(8)
C30 N3 1.415(7)
C31 C32 1.365(8)
C31 H31A 0.9300
C32 C33 1.361(9)
C32 H32A 0.9300
C33 C34 1.369(9)
C33 O3 1.375(7)
C34 C35 1.392(8)
C34 H34A 0.9300
C35 H35A 0.9300
C36 O3 1.421(9)
C36 H36A 0.9600
C36 H36B 0.9600
C36 H36C 0.9600

loop_
_geom_torsion_atom_site_label_1
_geom_torsion_atom_site_label_2
_geom_torsion_atom_site_label_3
_geom_torsion_atom_site_label_4
_geom_torsion
C1 Ni1 P1 O2 -117.3(2)
N2 Ni1 P1 O2 -125.2(6)
Cl1 Ni1 P1 O2 60.64(19)
C1 Ni1 P1 O1 -0.3(2)
N2 Ni1 P1 O1 -8.2(6)
Cl1 Ni1 P1 O1 177.64(17)
C1 Ni1 P1 N1 120.9(3)
N2 Ni1 P1 N1 113.0(6)
Cl1 Ni1 P1 N1 -61.2(2)
N2 Ni1 C1 C6 179.1(5)
P1 Ni1 C1 C6 1.2(4)
Cl1 Ni1 C1 C6 -46(4)
N2 Ni1 C1 C2 -0.2(4)
P1 Ni1 C1 C2 -178.1(4)
Cl1 Ni1 C1 C2 135(3)
C6 C1 C2 C3 2.9(8)
Ni1 C1 C2 C3 -177.8(4)
C6 C1 C2 C24 -179.0(5)
Ni1 C1 C2 C24 0.3(6)
C1 C2 C3 C4 -2.0(8)
C24 C2 C3 C4 -179.6(5)
C2 C3 C4 C5 -0.3(8)
C3 C4 C5 C6 1.6(9)
C2 C1 C6 O1 177.3(5)
Ni1 C1 C6 O1 -2.0(7)
C2 C1 C6 C5 -1.5(8)
Ni1 C1 C6 C5 179.2(4)
C4 C5 C6 C1 -0.7(8)
C4 C5 C6 O1 -179.4(5)
N1 C7 C8 C9 -12.6(9)
C7 C8 C9 C10 29.3(8)
C8 C9 C10 N1 -35.8(7)
C8 C9 C10 C11 -154.1(6)
N1 C10 C11 O2 -27.9(6)
C9 C10 C11 O2 89.2(6)
N1 C10 C11 C12 -143.7(5)
C9 C10 C11 C12 -26.7(7)
N1 C10 C11 C18 88.9(6)
C9 C10 C11 C18 -154.1(5)
O2 C11 C12 C17 -177.9(5)
C10 C11 C12 C17 -63.7(7)
C18 C11 C12 C17 66.5(7)
O2 C11 C12 C13 3.8(8)
C10 C11 C12 C13 118.1(6)
C18 C11 C12 C13 -111.8(6)
C17 C12 C13 C14 1.5(9)
C11 C12 C13 C14 179.7(6)
C12 C13 C14 C15 1.7(11)
C13 C14 C15 C16 -3.5(12)
C14 C15 C16 C17 2.1(11)
C13 C12 C17 C16 -2.8(10)
C11 C12 C17 C16 178.9(6)
C15 C16 C17 C12 1.0(11)
O2 C11 C18 C19 149.3(6)
C12 C11 C18 C19 -95.1(7)
C10 C11 C18 C19 34.0(8)
O2 C11 C18 C23 -33.2(7)
C12 C11 C18 C23 82.4(6)
C10 C11 C18 C23 -148.4(5)
C23 C18 C19 C20 -1.1(10)
C11 C18 C19 C20 176.5(6)
C18 C19 C20 C21 0.6(12)
C19 C20 C21 C22 -0.3(11)
C20 C21 C22 C23 0.5(11)
C21 C22 C23 C18 -1.1(10)
C19 C18 C23 C22 1.3(9)
C11 C18 C23 C22 -176.3(6)
C1 C2 C24 N2 -0.3(7)
C3 C2 C24 N2 177.6(5)
C1 C2 C24 N3 -179.9(6)
C3 C2 C24 N3 -2.1(10)
N3 C25 C26 N2 -14.0(8)
N3 C25 C26 C27 106.5(7)
N2 C26 C27 C28 -177.5(7)
C25 C26 C27 C28 66.2(9)
N2 C26 C27 C29 58.3(8)
C25 C26 C27 C29 -58.0(8)
C35 C30 C31 C32 -2.3(10)
N3 C30 C31 C32 178.5(6)
C30 C31 C32 C33 1.6(10)
C31 C32 C33 C34 -1.2(10)
C31 C32 C33 O3 179.8(6)
C32 C33 C34 C35 1.6(10)
O3 C33 C34 C35 -179.5(6)
C31 C30 C35 C34 2.7(10)
N3 C30 C35 C34 -178.0(6)
C33 C34 C35 C30 -2.4(10)
C9 C10 N1 C7 29.7(6)
C11 C10 N1 C7 154.2(5)
C9 C10 N1 P1 -103.5(5)
C11 C10 N1 P1 21.0(6)
C8 C7 N1 C10 -10.3(7)
C8 C7 N1 P1 118.3(6)
O2 P1 N1 C10 -6.0(4)
O1 P1 N1 C10 -111.6(4)
Ni1 P1 N1 C10 126.6(4)
O2 P1 N1 C7 -133.8(5)
O1 P1 N1 C7 120.6(5)
Ni1 P1 N1 C7 -1.2(5)
N3 C24 N2 C26 -8.1(7)
C2 C24 N2 C26 172.2(5)
N3 C24 N2 Ni1 179.8(4)
C2 C24 N2 Ni1 0.1(7)
C25 C26 N2 C24 13.6(7)
C27 C26 N2 C24 -110.7(6)
C25 C26 N2 Ni1 -176.5(5)
C27 C26 N2 Ni1 59.2(8)
C1 Ni1 N2 C24 0.1(4)
P1 Ni1 N2 C24 8.0(9)
Cl1 Ni1 N2 C24 -177.9(4)
C1 Ni1 N2 C26 -169.2(6)
P1 Ni1 N2 C26 -161.3(5)
Cl1 Ni1 N2 C26 12.8(6)
N2 C24 N3 C30 165.4(6)
C2 C24 N3 C30 -14.9(11)
N2 C24 N3 C25 -1.5(8)
C2 C24 N3 C25 178.1(6)
C31 C30 N3 C24 122.7(7)
C35 C30 N3 C24 -56.5(10)
C31 C30 N3 C25 -71.9(9)
C35 C30 N3 C25 108.9(8)
C26 C25 N3 C24 10.2(8)
C26 C25 N3 C30 -158.1(6)
C1 C6 O1 P1 1.5(6)
C5 C6 O1 P1 -179.7(4)
O2 P1 O1 C6 127.4(4)
N1 P1 O1 C6 -131.8(4)
Ni1 P1 O1 C6 -0.6(4)
C12 C11 O2 P1 145.4(4)
C10 C11 O2 P1 25.2(5)
C18 C11 O2 P1 -97.1(4)
O1 P1 O2 C11 95.2(4)
N1 P1 O2 C11 -12.5(4)
Ni1 P1 O2 C11 -146.0(3)
C32 C33 O3 C36 -171.5(6)
C34 C33 O3 C36 9.5(10)
